data_8102553
loop_
_publ_author_name
'Qing-Wei Wang'
'Xiu-Mei Li'
'Zhan-Lin Xu'

_publ_section_title
;
 Crystal structure of
 aqua-(2,2'-bipyridyl)-(2,5-thiophenedicarboxylato)zinc(II) dihydrate,
 Zn(H2O)(C10H8N2)(C6H2O4S) &#x00B7; 2H2O
;
_journal_issue 4
_journal_name_full 'Zeitschrift f\"ur Kristallographie - New Crystal Structures'
_journal_page_first 641
_journal_volume 224
_journal_year 2009
_chemical_formula_moiety 'C16 H12 N2 O5 S Zn, 2(H2 O)'
_chemical_formula_sum 'C16 H16 N2 O7 S Zn'
_chemical_formula_weight 445.74
_space_group_IT_number 2
_symmetry_cell_setting triclinic
_symmetry_space_group_name_Hall '-P 1'
_symmetry_space_group_name_H-M 'P -1'
_atom_sites_solution_hydrogens geom
_atom_sites_solution_primary direct
_atom_sites_solution_secondary difmap
_audit_creation_method SHELXL-97
_cell_angle_alpha 69.3770(10)
_cell_angle_beta 86.2360(10)
_cell_angle_gamma 67.6660(10)
_cell_formula_units_Z 2
_cell_length_a 8.5356(7)
_cell_length_b 9.5342(8)
_cell_length_c 12.6702(11)
_cell_measurement_reflns_used 3000
_cell_measurement_temperature 292(2)
_cell_measurement_theta_max 26.02
_cell_measurement_theta_min 1.72
_cell_volume 889.86(13)
_computing_cell_refinement 'Bruker SMART'
_computing_data_collection 'Bruker SMART'
_computing_data_reduction 'Bruker SAINT'
_computing_molecular_graphics 'Bruker SHELXTL'
_computing_publication_material 'Bruker SHELXTL'
_computing_structure_refinement 'SHELXL-97 (Sheldrick, 1997)'
_computing_structure_solution 'SHELXS-97 (Sheldrick, 1990)'
_diffrn_ambient_temperature 292(2)
_diffrn_detector_area_resol_mean 'Bruker CCD diffractometer'
_diffrn_measured_fraction_theta_full 0.975
_diffrn_measured_fraction_theta_max 0.975
_diffrn_measurement_device_type MoK\a
_diffrn_measurement_method 'sealed tube'
_diffrn_radiation_monochromator graphite
_diffrn_radiation_source 'fine-focus sealed tube'
_diffrn_radiation_type MoK\a
_diffrn_radiation_wavelength 0.71073
_diffrn_reflns_av_R_equivalents 0.0112
_diffrn_reflns_av_sigmaI/netI 0.0220
_diffrn_reflns_limit_h_max 9
_diffrn_reflns_limit_h_min -10
_diffrn_reflns_limit_k_max 11
_diffrn_reflns_limit_k_min -11
_diffrn_reflns_limit_l_max 15
_diffrn_reflns_limit_l_min -13
_diffrn_reflns_number 5039
_diffrn_reflns_theta_full 26.02
_diffrn_reflns_theta_max 26.02
_diffrn_reflns_theta_min 1.72
_diffrn_standards_decay_% none
_diffrn_standards_interval_count none
_diffrn_standards_interval_time none
_diffrn_standards_number 'w\ scan'
_exptl_absorpt_coefficient_mu 1.540
_exptl_absorpt_correction_T_max 0.899
_exptl_absorpt_correction_T_min 0.791
_exptl_absorpt_correction_type multi-scan
_exptl_crystal_colour colorless
_exptl_crystal_density_diffrn 1.664
_exptl_crystal_density_method 'not measured'
_exptl_crystal_description block
_exptl_crystal_F_000 456
_exptl_crystal_size_max 0.358
_exptl_crystal_size_mid 0.126
_exptl_crystal_size_min 0.068
_refine_diff_density_max 0.861
_refine_diff_density_min -0.611
_refine_diff_density_rms 0.086
_refine_ls_extinction_method none
_refine_ls_goodness_of_fit_ref 1.057
_refine_ls_hydrogen_treatment constr
_refine_ls_matrix_type full
_refine_ls_number_parameters 244
_refine_ls_number_reflns 3426
_refine_ls_number_restraints 0
_refine_ls_restrained_S_all 1.057
_refine_ls_R_factor_all 0.0404
_refine_ls_R_factor_gt 0.0368
_refine_ls_shift/su_max 0.001
_refine_ls_shift/su_mean 0.000
_refine_ls_structure_factor_coef Fsqd
_refine_ls_weighting_details 'calc w=1/[\s^2^(Fo^2^)+(0.0653P)^2^+0.8163P] where P=(Fo^2^+2Fc^2^)/3'
_refine_ls_weighting_scheme calc
_refine_ls_wR_factor_gt 0.1033
_refine_ls_wR_factor_ref 0.1063
_reflns_number_gt 3100
_reflns_number_total 3426
_reflns_threshold_expression >2sigma(I)
_cod_data_source_file 1267-2767.cff
_cod_data_source_block 1
_cod_database_code 8102553

loop_
_symmetry_equiv_pos_as_xyz
'x, y, z'
'-x, -y, -z'

loop_
_atom_site_label
_atom_site_type_symbol
_atom_site_fract_x
_atom_site_fract_y
_atom_site_fract_z
_atom_site_U_iso_or_equiv
_atom_site_adp_type
_atom_site_occupancy
_atom_site_symmetry_multiplicity
_atom_site_Wyckoff_symbol
_atom_site_calc_flag
_atom_site_refinement_flags
_atom_site_disorder_assembly
_atom_site_disorder_group
Zn1 Zn -0.47682(4) 1.09898(4) 0.80056(2) 0.02381(13) Uani 1 2 i d . . .
S1 S -0.02417(8) 0.58002(8) 0.83227(6) 0.02642(17) Uani 1 2 i d . . .
O5 O -0.3502(2) 1.1127(2) 0.92902(16) 0.0266(4) Uani 1 2 i d . . .
H5B H -0.2541 1.1152 0.9088 0.032 Uiso 1 2 i d R . .
H5A H -0.3366 1.0305 0.9886 0.040 Uiso 1 2 i d R . .
C5 C -0.5413(4) 1.1962(3) 0.5528(2) 0.0327(7) Uani 1 2 i d . . .
O2 O -0.4845(3) 0.7338(3) 0.92737(19) 0.0345(5) Uani 1 2 i d . . .
C7 C -0.3362(5) 1.3361(4) 0.4735(3) 0.0441(8) Uani 1 2 i d . . .
H7 H -0.3684 1.3534 0.3998 0.053 Uiso 1 2 i calc R . .
O3 O 0.2944(2) 0.1376(2) 0.87548(16) 0.0287(4) Uani 1 2 i d . . .
C3 C -0.7311(5) 1.1573(4) 0.4465(3) 0.0474(9) Uani 1 2 i d . . .
H3 H -0.7751 1.1671 0.3778 0.057 Uiso 1 2 i calc R . .
O1 O -0.3168(3) 0.8642(2) 0.83798(17) 0.0291(4) Uani 1 2 i d . . .
C6 C -0.4079(4) 1.2538(3) 0.5647(2) 0.0321(6) Uani 1 2 i d . . .
O4 O 0.3119(3) 0.3762(3) 0.78880(19) 0.0353(5) Uani 1 2 i d . . .
N2 N -0.3586(3) 1.2254(3) 0.6720(2) 0.0288(5) Uani 1 2 i d . . .
N1 N -0.5982(3) 1.1236(3) 0.6499(2) 0.0300(5) Uani 1 2 i d . . .
C4 C -0.6070(5) 1.2153(4) 0.4484(3) 0.0421(8) Uani 1 2 i d . . .
H4 H -0.5676 1.2662 0.3815 0.051 Uiso 1 2 i calc R . .
C15 C 0.2320(3) 0.2929(3) 0.8432(2) 0.0256(6) Uani 1 2 i d . . .
C14 C 0.0567(3) 0.3732(3) 0.8709(2) 0.0238(5) Uani 1 2 i d . . .
C11 C -0.2135(3) 0.5818(3) 0.8872(2) 0.0228(5) Uani 1 2 i d . . .
C9 C -0.1704(5) 1.3637(4) 0.6023(3) 0.0445(8) Uani 1 2 i d . . .
H9 H -0.0913 1.4010 0.6170 0.053 Uiso 1 2 i calc R . .
C12 C -0.2139(4) 0.4287(3) 0.9329(2) 0.0282(6) Uani 1 2 i d . . .
H12A H -0.3062 0.4063 0.9661 0.034 Uiso 1 2 i calc R . .
C8 C -0.2186(5) 1.3909(4) 0.4933(3) 0.0476(9) Uani 1 2 i d . . .
H8 H -0.1713 1.4465 0.4330 0.057 Uiso 1 2 i calc R . .
C2 C -0.7904(4) 1.0846(5) 0.5459(3) 0.0475(9) Uani 1 2 i d . . .
H2 H -0.8756 1.0465 0.5454 0.057 Uiso 1 2 i calc R . .
C16 C -0.3496(3) 0.7378(3) 0.8845(2) 0.0242(6) Uani 1 2 i d . . .
C1 C -0.7200(4) 1.0695(4) 0.6473(3) 0.0401(8) Uani 1 2 i d . . .
H1 H -0.7590 1.0202 0.7150 0.048 Uiso 1 2 i calc R . .
C13 C -0.0582(4) 0.3082(3) 0.9243(2) 0.0283(6) Uani 1 2 i d . . .
H13A H -0.0364 0.1979 0.9517 0.034 Uiso 1 2 i calc R . .
C10 C -0.2430(4) 1.2788(4) 0.6899(3) 0.0357(7) Uani 1 2 i d . . .
H10 H -0.2096 1.2585 0.7640 0.043 Uiso 1 2 i calc R . .
O7 O -0.6614(3) 0.6677(3) 0.7811(2) 0.0472(6) Uani 1 2 i d . . .
H7B H -0.6150 0.6111 0.8478 0.057 Uiso 1 2 i d R . .
H7A H -0.7688 0.7058 0.7828 0.071 Uiso 1 2 i d R . .
O6 O 0.0010(6) 0.9279(5) 0.7433(6) 0.160(3) Uani 1 2 i d . . .
H6B H 0.0261 1.0036 0.6961 0.192 Uiso 1 2 i d R . .
H6A H 0.0164 0.9237 0.8102 0.240 Uiso 1 2 i d R . .

loop_
_atom_site_aniso_label
_atom_site_aniso_U_11
_atom_site_aniso_U_22
_atom_site_aniso_U_33
_atom_site_aniso_U_23
_atom_site_aniso_U_13
_atom_site_aniso_U_12
Zn1 0.02464(19) 0.02249(19) 0.02025(19) -0.00807(13) 0.00371(12) -0.00461(13)
S1 0.0213(3) 0.0200(3) 0.0325(4) -0.0077(3) 0.0046(3) -0.0040(3)
O5 0.0297(10) 0.0260(10) 0.0214(9) -0.0076(8) 0.0044(8) -0.0089(8)
C5 0.0370(16) 0.0247(14) 0.0224(14) -0.0090(11) -0.0013(12) 0.0042(12)
O2 0.0278(11) 0.0369(12) 0.0472(13) -0.0269(10) 0.0138(9) -0.0117(9)
C7 0.055(2) 0.0380(18) 0.0241(15) -0.0050(13) 0.0087(14) -0.0077(16)
O3 0.0283(10) 0.0225(10) 0.0235(10) -0.0067(8) 0.0023(8) 0.0012(8)
C3 0.049(2) 0.044(2) 0.0350(18) -0.0195(15) -0.0129(15) 0.0049(16)
O1 0.0273(10) 0.0204(10) 0.0344(11) -0.0102(8) 0.0014(8) -0.0030(8)
C6 0.0383(16) 0.0233(14) 0.0226(14) -0.0060(11) 0.0052(12) -0.0015(12)
O4 0.0282(11) 0.0304(11) 0.0405(12) -0.0110(9) 0.0100(9) -0.0067(9)
N2 0.0340(13) 0.0230(12) 0.0223(11) -0.0069(9) 0.0050(10) -0.0051(10)
N1 0.0261(12) 0.0339(13) 0.0271(12) -0.0151(10) 0.0019(10) -0.0045(10)
C4 0.053(2) 0.0332(17) 0.0266(15) -0.0103(13) -0.0066(14) -0.0008(15)
C15 0.0242(14) 0.0268(14) 0.0191(12) -0.0089(11) -0.0015(10) -0.0015(11)
C14 0.0239(13) 0.0198(13) 0.0226(13) -0.0088(10) -0.0009(10) -0.0016(10)
C11 0.0217(13) 0.0249(13) 0.0200(12) -0.0103(10) 0.0014(10) -0.0050(11)
C9 0.045(2) 0.0365(18) 0.050(2) -0.0111(15) 0.0161(16) -0.0187(15)
C12 0.0276(14) 0.0266(14) 0.0319(15) -0.0130(12) 0.0080(12) -0.0104(12)
C8 0.053(2) 0.0379(19) 0.0399(19) -0.0022(15) 0.0180(16) -0.0179(16)
C2 0.0328(18) 0.056(2) 0.056(2) -0.0325(19) -0.0050(16) -0.0072(16)
C16 0.0232(13) 0.0257(14) 0.0234(13) -0.0138(11) -0.0007(10) -0.0039(11)
C1 0.0316(16) 0.048(2) 0.0400(18) -0.0234(16) 0.0041(13) -0.0080(14)
C13 0.0319(15) 0.0214(13) 0.0295(14) -0.0098(11) 0.0021(12) -0.0071(11)
C10 0.0405(17) 0.0310(16) 0.0336(16) -0.0105(13) 0.0082(13) -0.0134(13)
O7 0.0571(15) 0.0524(15) 0.0353(13) -0.0098(11) -0.0017(11) -0.0287(13)
O6 0.080(3) 0.056(2) 0.294(8) -0.010(3) 0.042(4) -0.026(2)

loop_
_atom_type_symbol
_atom_type_description
_atom_type_scat_dispersion_real
_atom_type_scat_dispersion_imag
_atom_type_scat_source
C C 0.0033 0.0016 'International Tables Vol C Tables 4.2.6.8 and 6.1.1.4'
H H 0.0000 0.0000 'International Tables Vol C Tables 4.2.6.8 and 6.1.1.4'
N N 0.0061 0.0033 'International Tables Vol C Tables 4.2.6.8 and 6.1.1.4'
O O 0.0106 0.0060 'International Tables Vol C Tables 4.2.6.8 and 6.1.1.4'
S S 0.1246 0.1234 'International Tables Vol C Tables 4.2.6.8 and 6.1.1.4'
Zn Zn 0.2839 1.4301 'International Tables Vol C Tables 4.2.6.8 and 6.1.1.4'

loop_
_geom_angle_atom_site_label_1
_geom_angle_atom_site_label_2
_geom_angle_atom_site_label_3
_geom_angle
_geom_angle_site_symmetry_1
_geom_angle_site_symmetry_3
_geom_angle_publ_flag
O1 Zn1 O3 116.10(8) . 1_465 ?
O1 Zn1 O5 89.70(8) . . ?
O3 Zn1 O5 94.65(8) 1_465 . ?
O1 Zn1 N2 102.88(9) . . ?
O3 Zn1 N2 140.19(8) 1_465 . ?
O5 Zn1 N2 93.26(9) . . ?
O1 Zn1 N1 96.67(9) . . ?
O3 Zn1 N1 90.14(9) 1_465 . ?
O5 Zn1 N1 169.42(9) . . ?
N2 Zn1 N1 77.12(10) . . ?
C14 S1 C11 91.83(13) . . ?
Zn1 O5 H5B 109.7 . . ?
Zn1 O5 H5A 109.4 . . ?
H5B O5 H5A 109.8 . . ?
N1 C5 C4 121.1(3) . . ?
N1 C5 C6 115.7(3) . . ?
C4 C5 C6 123.2(3) . . ?
C8 C7 C6 119.7(3) . . ?
C8 C7 H7 120.2 . . ?
C6 C7 H7 120.2 . . ?
C15 O3 Zn1 100.50(17) . 1_645 ?
C4 C3 C2 120.1(3) . . ?
C4 C3 H3 119.9 . . ?
C2 C3 H3 119.9 . . ?
C16 O1 Zn1 128.01(18) . . ?
N2 C6 C7 120.3(3) . . ?
N2 C6 C5 115.6(3) . . ?
C7 C6 C5 124.1(3) . . ?
C10 N2 C6 119.3(3) . . ?
C10 N2 Zn1 124.7(2) . . ?
C6 N2 Zn1 116.0(2) . . ?
C1 N1 C5 119.9(3) . . ?
C1 N1 Zn1 124.5(2) . . ?
C5 N1 Zn1 115.6(2) . . ?
C3 C4 C5 118.7(3) . . ?
C3 C4 H4 120.7 . . ?
C5 C4 H4 120.7 . . ?
O4 C15 O3 122.3(3) . . ?
O4 C15 C14 119.8(3) . . ?
O3 C15 C14 117.9(3) . . ?
C13 C14 C15 130.3(3) . . ?
C13 C14 S1 111.7(2) . . ?
C15 C14 S1 118.0(2) . . ?
C12 C11 C16 128.4(3) . . ?
C12 C11 S1 111.6(2) . . ?
C16 C11 S1 119.9(2) . . ?
C8 C9 C10 118.2(3) . . ?
C8 C9 H9 120.9 . . ?
C10 C9 H9 120.9 . . ?
C11 C12 C13 112.6(3) . . ?
C11 C12 H12A 123.7 . . ?
C13 C12 H12A 123.7 . . ?
C7 C8 C9 119.9(3) . . ?
C7 C8 H8 120.0 . . ?
C9 C8 H8 120.0 . . ?
C3 C2 C1 118.5(4) . . ?
C3 C2 H2 120.7 . . ?
C1 C2 H2 120.7 . . ?
O2 C16 O1 125.7(3) . . ?
O2 C16 C11 118.1(3) . . ?
O1 C16 C11 116.2(2) . . ?
N1 C1 C2 121.7(3) . . ?
N1 C1 H1 119.1 . . ?
C2 C1 H1 119.1 . . ?
C14 C13 C12 112.2(3) . . ?
C14 C13 H13A 123.9 . . ?
C12 C13 H13A 123.9 . . ?
N2 C10 C9 122.6(3) . . ?
N2 C10 H10 118.7 . . ?
C9 C10 H10 118.7 . . ?
H7B O7 H7A 109.8 . . ?
H6B O6 H6A 109.7 . . ?

loop_
_geom_bond_atom_site_label_1
_geom_bond_atom_site_label_2
_geom_bond_distance
_geom_bond_site_symmetry_2
_geom_bond_publ_flag
Zn1 O1 2.0283(19) . ?
Zn1 O3 2.075(2) 1_465 ?
Zn1 O5 2.0791(19) . ?
Zn1 N2 2.109(2) . ?
Zn1 N1 2.128(2) . ?
S1 C14 1.713(3) . ?
S1 C11 1.714(3) . ?
O5 H5B 0.8499 . ?
O5 H5A 0.8502 . ?
C5 N1 1.344(4) . ?
C5 C4 1.395(4) . ?
C5 C6 1.475(5) . ?
O2 C16 1.248(3) . ?
C7 C8 1.366(6) . ?
C7 C6 1.400(5) . ?
C7 H7 0.9300 . ?
O3 C15 1.283(3) . ?
O3 Zn1 2.075(2) 1_645 ?
C3 C4 1.373(6) . ?
C3 C2 1.375(6) . ?
C3 H3 0.9300 . ?
O1 C16 1.270(3) . ?
C6 N2 1.352(4) . ?
O4 C15 1.239(4) . ?
N2 C10 1.333(4) . ?
N1 C1 1.331(4) . ?
C4 H4 0.9300 . ?
C15 C14 1.483(4) . ?
C14 C13 1.372(4) . ?
C11 C12 1.368(4) . ?
C11 C16 1.489(4) . ?
C9 C8 1.373(5) . ?
C9 C10 1.389(5) . ?
C9 H9 0.9300 . ?
C12 C13 1.417(4) . ?
C12 H12A 0.9300 . ?
C8 H8 0.9300 . ?
C2 C1 1.392(5) . ?
C2 H2 0.9300 . ?
C1 H1 0.9300 . ?
C13 H13A 0.9300 . ?
C10 H10 0.9300 . ?
O7 H7B 0.8501 . ?
O7 H7A 0.8500 . ?
O6 H6B 0.8499 . ?
O6 H6A 0.8500 . ?

loop_
_geom_torsion_atom_site_label_1
_geom_torsion_atom_site_label_2
_geom_torsion_atom_site_label_3
_geom_torsion_atom_site_label_4
_geom_torsion
_geom_torsion_site_symmetry_1
_geom_torsion_site_symmetry_2
_geom_torsion_site_symmetry_3
_geom_torsion_site_symmetry_4
_geom_torsion_publ_flag
O3 Zn1 O1 C16 13.8(2) 1_465 . . . ?
O5 Zn1 O1 C16 108.8(2) . . . . ?
N2 Zn1 O1 C16 -157.9(2) . . . . ?
N1 Zn1 O1 C16 -79.7(2) . . . . ?
C8 C7 C6 N2 -1.4(5) . . . . ?
C8 C7 C6 C5 177.1(3) . . . . ?
N1 C5 C6 N2 0.4(4) . . . . ?
C4 C5 C6 N2 -180.0(3) . . . . ?
N1 C5 C6 C7 -178.2(3) . . . . ?
C4 C5 C6 C7 1.4(5) . . . . ?
C7 C6 N2 C10 1.1(4) . . . . ?
C5 C6 N2 C10 -177.6(3) . . . . ?
C7 C6 N2 Zn1 -179.7(2) . . . . ?
C5 C6 N2 Zn1 1.7(3) . . . . ?
O1 Zn1 N2 C10 -88.9(2) . . . . ?
O3 Zn1 N2 C10 102.8(3) 1_465 . . . ?
O5 Zn1 N2 C10 1.5(2) . . . . ?
N1 Zn1 N2 C10 177.1(3) . . . . ?
O1 Zn1 N2 C6 91.8(2) . . . . ?
O3 Zn1 N2 C6 -76.5(2) 1_465 . . . ?
O5 Zn1 N2 C6 -177.7(2) . . . . ?
N1 Zn1 N2 C6 -2.17(19) . . . . ?
C4 C5 N1 C1 -0.4(4) . . . . ?
C6 C5 N1 C1 179.2(3) . . . . ?
C4 C5 N1 Zn1 178.1(2) . . . . ?
C6 C5 N1 Zn1 -2.3(3) . . . . ?
O1 Zn1 N1 C1 79.1(2) . . . . ?
O3 Zn1 N1 C1 -37.2(2) 1_465 . . . ?
O5 Zn1 N1 C1 -154.2(4) . . . . ?
N2 Zn1 N1 C1 -179.2(3) . . . . ?
O1 Zn1 N1 C5 -99.3(2) . . . . ?
O3 Zn1 N1 C5 144.4(2) 1_465 . . . ?
O5 Zn1 N1 C5 27.4(6) . . . . ?
N2 Zn1 N1 C5 2.41(19) . . . . ?
C2 C3 C4 C5 1.1(5) . . . . ?
N1 C5 C4 C3 -0.4(5) . . . . ?
C6 C5 C4 C3 180.0(3) . . . . ?
Zn1 O3 C15 O4 -4.3(3) 1_645 . . . ?
Zn1 O3 C15 C14 174.40(19) 1_645 . . . ?
O4 C15 C14 C13 176.3(3) . . . . ?
O3 C15 C14 C13 -2.4(4) . . . . ?
O4 C15 C14 S1 -3.5(4) . . . . ?
O3 C15 C14 S1 177.75(19) . . . . ?
C11 S1 C14 C13 -0.1(2) . . . . ?
C11 S1 C14 C15 179.8(2) . . . . ?
C14 S1 C11 C12 -0.2(2) . . . . ?
C14 S1 C11 C16 177.7(2) . . . . ?
C16 C11 C12 C13 -177.2(2) . . . . ?
S1 C11 C12 C13 0.5(3) . . . . ?
C6 C7 C8 C9 0.6(5) . . . . ?
C10 C9 C8 C7 0.6(5) . . . . ?
C4 C3 C2 C1 -1.0(5) . . . . ?
Zn1 O1 C16 O2 -8.2(4) . . . . ?
Zn1 O1 C16 C11 171.81(16) . . . . ?
C12 C11 C16 O2 -1.0(4) . . . . ?
S1 C11 C16 O2 -178.5(2) . . . . ?
C12 C11 C16 O1 179.0(3) . . . . ?
S1 C11 C16 O1 1.4(3) . . . . ?
C5 N1 C1 C2 0.5(5) . . . . ?
Zn1 N1 C1 C2 -177.8(2) . . . . ?
C3 C2 C1 N1 0.2(5) . . . . ?
C15 C14 C13 C12 -179.4(3) . . . . ?
S1 C14 C13 C12 0.4(3) . . . . ?
C11 C12 C13 C14 -0.6(4) . . . . ?
C6 N2 C10 C9 0.2(5) . . . . ?
Zn1 N2 C10 C9 -179.0(2) . . . . ?
C8 C9 C10 N2 -1.0(5) . . . . ?
